data_7112812
loop_
_publ_author_name
'Zhou, Guanghua'
'Zhang, Junliang'

_publ_section_title
;
 Product-selectivity control by the nature of the catalyst: Lewis
 acid-catalyzed selective formation of ring-fused tetrahydroquinolines and
 tetrahydroazepines via intramolecular redox reaction.
;
_journal_issue 35
_journal_name_full 'Chemical communications (Cambridge, England)'
_journal_page_first 6593
_journal_page_last 6595
_journal_paper_doi 10.1039/c0cc01946a
_journal_volume 46
_journal_year 2010
_chemical_formula_sum 'C23 H23 N O'
_chemical_formula_weight 329.42
_chemical_name_systematic
;
?
;
_space_group_IT_number 14
_symmetry_cell_setting monoclinic
_symmetry_space_group_name_Hall '-P 2ybc'
_symmetry_space_group_name_H-M 'P 1 21/c 1'
_atom_sites_solution_hydrogens geom
_atom_sites_solution_primary direct
_atom_sites_solution_secondary difmap
_audit_creation_method SHELXL-97
_cell_angle_alpha 90.00
_cell_angle_beta 91.6170(10)
_cell_angle_gamma 90.00
_cell_formula_units_Z 4
_cell_length_a 11.7910(3)
_cell_length_b 16.6191(5)
_cell_length_c 8.9716(3)
_cell_measurement_temperature 296(2)
_cell_volume 1757.34(9)
_computing_structure_refinement 'SHELXL-97 (Sheldrick, 1997)'
_computing_structure_solution 'SHELXS-97 (Sheldrick, 1990)'
_diffrn_ambient_temperature 296(2)
_diffrn_measured_fraction_theta_full 0.998
_diffrn_measured_fraction_theta_max 0.998
_diffrn_radiation_monochromator graphite
_diffrn_radiation_source 'fine-focus sealed tube'
_diffrn_radiation_type MoK\a
_diffrn_radiation_wavelength 0.71073
_diffrn_reflns_av_R_equivalents 0.0197
_diffrn_reflns_av_sigmaI/netI 0.0123
_diffrn_reflns_limit_h_max 13
_diffrn_reflns_limit_h_min -13
_diffrn_reflns_limit_k_max 19
_diffrn_reflns_limit_k_min -19
_diffrn_reflns_limit_l_max 10
_diffrn_reflns_limit_l_min -10
_diffrn_reflns_number 20031
_diffrn_reflns_theta_full 25.01
_diffrn_reflns_theta_max 25.01
_diffrn_reflns_theta_min 2.12
_exptl_absorpt_coefficient_mu 0.075
_exptl_absorpt_correction_T_max 1
_exptl_absorpt_correction_T_min 0.877321
_exptl_absorpt_correction_type multi-scan
_exptl_crystal_colour colorless
_exptl_crystal_density_diffrn 1.245
_exptl_crystal_density_method 'not measured'
_exptl_crystal_description block
_exptl_crystal_F_000 704
_exptl_crystal_size_max 0.556
_exptl_crystal_size_mid 0.425
_exptl_crystal_size_min 0.318
_refine_diff_density_max 0.353
_refine_diff_density_min -0.286
_refine_diff_density_rms 0.034
_refine_ls_extinction_coef 0.0047(13)
_refine_ls_extinction_expression Fc^*^=kFc[1+0.001xFc^2^\l^3^/sin(2\q)]^-1/4^
_refine_ls_extinction_method SHELXL
_refine_ls_goodness_of_fit_ref 1.086
_refine_ls_hydrogen_treatment constr
_refine_ls_matrix_type full
_refine_ls_number_parameters 227
_refine_ls_number_reflns 3097
_refine_ls_number_restraints 0
_refine_ls_restrained_S_all 1.086
_refine_ls_R_factor_all 0.0458
_refine_ls_R_factor_gt 0.0419
_refine_ls_shift/su_max 0.000
_refine_ls_shift/su_mean 0.000
_refine_ls_structure_factor_coef Fsqd
_refine_ls_weighting_details 'calc w=1/[\s^2^(Fo^2^)+(0.0609P)^2^+0.5957P] where P=(Fo^2^+2Fc^2^)/3'
_refine_ls_weighting_scheme calc
_refine_ls_wR_factor_gt 0.1176
_refine_ls_wR_factor_ref 0.1226
_reflns_number_gt 2802
_reflns_number_total 3097
_reflns_threshold_expression >2sigma(I)
_cod_data_source_file c0cc01946a.txt
_cod_data_source_block 3g
_cod_depositor_comments
;
The following automatic conversions were performed:

'_symmetry_cell_setting' value 'Monoclinic' changed to 'monoclinic'
according to
/usr/data/users/saulius/automatic-downloads/retrospective/RSC/lib/dictionaries/cif_core.dic
dictionary named 'cif_core.dic' version 2.4.2 from 2011-04-26.

Automatic conversion script
Id: cif_fix_values 2281 2013-09-26 08:29:07Z andrius 
;
_cod_original_sg_symbol_H-M P2(1)/c
_cod_database_code 7112812

loop_
_symmetry_equiv_pos_as_xyz
'x, y, z'
'-x, y+1/2, -z+1/2'
'-x, -y, -z'
'x, -y-1/2, z-1/2'

loop_
_atom_site_label
_atom_site_type_symbol
_atom_site_fract_x
_atom_site_fract_y
_atom_site_fract_z
_atom_site_U_iso_or_equiv
_atom_site_adp_type
_atom_site_occupancy
_atom_site_symmetry_multiplicity
_atom_site_calc_flag
_atom_site_refinement_flags
O1 O 0.15358(9) 0.20093(6) 0.74762(12) 0.0387(3) Uani 1 1 d .
N1 N 0.35663(10) 0.43768(8) 0.85608(14) 0.0378(3) Uani 1 1 d .
C1 C 0.57206(13) 0.28029(11) 0.79479(18) 0.0461(4) Uani 1 1 d .
H1A H 0.5907 0.2295 0.8312 0.055 Uiso 1 1 calc R
C2 C 0.63940(14) 0.31528(12) 0.6884(2) 0.0518(5) Uani 1 1 d .
H2A H 0.7032 0.2886 0.6549 0.062 Uiso 1 1 calc R
C3 C 0.61066(14) 0.38998(12) 0.63315(19) 0.0508(4) Uani 1 1 d .
H3A H 0.6551 0.4138 0.5614 0.061 Uiso 1 1 calc R
C4 C 0.51605(13) 0.42986(10) 0.68367(18) 0.0442(4) Uani 1 1 d .
H4A H 0.4973 0.4802 0.6449 0.053 Uiso 1 1 calc R
C5 C 0.44875(12) 0.39572(9) 0.79164(16) 0.0370(4) Uani 1 1 d .
C6 C 0.47770(12) 0.31934(9) 0.84791(16) 0.0382(4) Uani 1 1 d .
C7 C 0.40105(13) 0.28056(10) 0.95836(17) 0.0417(4) Uani 1 1 d .
H7A H 0.4347 0.2312 0.9966 0.050 Uiso 1 1 calc R
H7B H 0.3888 0.3166 1.0415 0.050 Uiso 1 1 calc R
C8 C 0.29108(12) 0.26303(9) 0.87738(16) 0.0358(3) Uani 1 1 d .
C9 C 0.22348(12) 0.32281(9) 0.80129(15) 0.0337(3) Uani 1 1 d .
C10 C 0.23915(12) 0.41229(9) 0.81627(16) 0.0345(3) Uani 1 1 d .
H10A H 0.2175 0.4371 0.7206 0.041 Uiso 1 1 calc R
C11 C 0.16087(14) 0.44553(10) 0.93496(19) 0.0436(4) Uani 1 1 d .
H11A H 0.0833 0.4300 0.9104 0.052 Uiso 1 1 calc R
H11B H 0.1817 0.4220 1.0308 0.052 Uiso 1 1 calc R
C12 C 0.16774(15) 0.53643(10) 0.9465(2) 0.0503(4) Uani 1 1 d .
H12A H 0.1351 0.5605 0.8567 0.060 Uiso 1 1 calc R
H12B H 0.1243 0.5546 1.0304 0.060 Uiso 1 1 calc R
C13 C 0.29004(16) 0.56316(11) 0.9673(2) 0.0545(5) Uani 1 1 d .
H13A H 0.2940 0.6213 0.9592 0.065 Uiso 1 1 calc R
H13B H 0.3176 0.5482 1.0663 0.065 Uiso 1 1 calc R
C14 C 0.36507(14) 0.52550(9) 0.8524(2) 0.0469(4) Uani 1 1 d .
H14A H 0.3425 0.5448 0.7539 0.056 Uiso 1 1 calc R
H14B H 0.4432 0.5415 0.8721 0.056 Uiso 1 1 calc R
C15 C 0.24665(13) 0.19101(9) 0.84058(17) 0.0383(4) Uani 1 1 d .
C16 C 0.14003(12) 0.28221(9) 0.72417(16) 0.0342(3) Uani 1 1 d .
C17 C 0.04475(12) 0.30238(9) 0.62344(16) 0.0349(3) Uani 1 1 d .
C18 C -0.01154(13) 0.24098(10) 0.54511(18) 0.0416(4) Uani 1 1 d .
H18A H 0.0110 0.1879 0.5602 0.050 Uiso 1 1 calc R
C19 C -0.09983(14) 0.25747(11) 0.44580(19) 0.0467(4) Uani 1 1 d .
H19A H -0.1358 0.2156 0.3946 0.056 Uiso 1 1 calc R
C20 C -0.13499(14) 0.33526(11) 0.4218(2) 0.0502(4) Uani 1 1 d .
H20A H -0.1938 0.3463 0.3536 0.060 Uiso 1 1 calc R
C21 C -0.08231(15) 0.39653(11) 0.4998(2) 0.0562(5) Uani 1 1 d .
H21A H -0.1063 0.4493 0.4850 0.067 Uiso 1 1 calc R
C22 C 0.00612(14) 0.38058(10) 0.6001(2) 0.0484(4) Uani 1 1 d .
H22A H 0.0402 0.4228 0.6528 0.058 Uiso 1 1 calc R
C23 C 0.27839(17) 0.10673(10) 0.8757(2) 0.0549(5) Uani 1 1 d .
H23A H 0.2249 0.0709 0.8280 0.082 Uiso 1 1 calc R
H23B H 0.2780 0.0987 0.9816 0.082 Uiso 1 1 calc R
H23C H 0.3529 0.0960 0.8402 0.082 Uiso 1 1 calc R

loop_
_atom_site_aniso_label
_atom_site_aniso_U_11
_atom_site_aniso_U_22
_atom_site_aniso_U_33
_atom_site_aniso_U_23
_atom_site_aniso_U_13
_atom_site_aniso_U_12
O1 0.0403(6) 0.0309(5) 0.0447(6) 0.0016(4) -0.0020(5) 0.0009(4)
N1 0.0326(7) 0.0361(7) 0.0443(7) -0.0028(5) -0.0019(5) -0.0021(5)
C1 0.0382(9) 0.0513(10) 0.0482(9) -0.0042(7) -0.0079(7) 0.0065(7)
C2 0.0363(9) 0.0686(12) 0.0505(10) -0.0127(8) 0.0019(7) 0.0044(8)
C3 0.0397(9) 0.0693(12) 0.0438(9) -0.0038(8) 0.0049(7) -0.0090(8)
C4 0.0391(8) 0.0502(10) 0.0429(8) 0.0018(7) -0.0030(7) -0.0071(7)
C5 0.0301(7) 0.0444(9) 0.0363(7) -0.0033(6) -0.0052(6) -0.0034(6)
C6 0.0318(7) 0.0461(9) 0.0362(8) -0.0018(6) -0.0071(6) 0.0001(6)
C7 0.0409(8) 0.0455(9) 0.0382(8) 0.0050(7) -0.0054(6) 0.0037(7)
C8 0.0345(7) 0.0388(8) 0.0341(7) 0.0055(6) 0.0026(6) 0.0028(6)
C9 0.0318(7) 0.0348(8) 0.0347(7) 0.0018(6) 0.0026(6) 0.0006(6)
C10 0.0321(7) 0.0342(8) 0.0369(7) 0.0020(6) -0.0021(6) -0.0007(6)
C11 0.0403(8) 0.0424(9) 0.0485(9) -0.0002(7) 0.0066(7) 0.0019(7)
C12 0.0510(10) 0.0431(9) 0.0573(10) -0.0073(8) 0.0076(8) 0.0063(7)
C13 0.0564(11) 0.0411(9) 0.0655(11) -0.0138(8) -0.0047(9) -0.0002(8)
C14 0.0411(9) 0.0381(9) 0.0611(10) -0.0036(7) -0.0033(7) -0.0059(7)
C15 0.0376(8) 0.0384(8) 0.0390(8) 0.0055(6) 0.0009(6) 0.0047(6)
C16 0.0345(7) 0.0298(7) 0.0384(7) 0.0019(6) 0.0032(6) 0.0015(6)
C17 0.0291(7) 0.0362(8) 0.0394(8) 0.0018(6) 0.0033(6) -0.0005(6)
C18 0.0392(8) 0.0384(8) 0.0472(9) -0.0030(7) -0.0001(7) 0.0017(6)
C19 0.0389(8) 0.0533(10) 0.0477(9) -0.0049(7) -0.0039(7) -0.0038(7)
C20 0.0342(8) 0.0626(11) 0.0534(10) 0.0107(8) -0.0067(7) -0.0013(7)
C21 0.0453(9) 0.0424(10) 0.0801(13) 0.0137(9) -0.0109(9) 0.0033(7)
C22 0.0413(9) 0.0365(8) 0.0669(11) 0.0028(8) -0.0099(8) -0.0030(7)
C23 0.0637(11) 0.0399(10) 0.0607(11) 0.0085(8) -0.0060(9) 0.0078(8)

loop_
_atom_type_symbol
_atom_type_description
_atom_type_scat_dispersion_real
_atom_type_scat_dispersion_imag
_atom_type_scat_source
C C 0.0033 0.0016 'International Tables Vol C Tables 4.2.6.8 and 6.1.1.4'
H H 0.0000 0.0000 'International Tables Vol C Tables 4.2.6.8 and 6.1.1.4'
N N 0.0061 0.0033 'International Tables Vol C Tables 4.2.6.8 and 6.1.1.4'
O O 0.0106 0.0060 'International Tables Vol C Tables 4.2.6.8 and 6.1.1.4'

loop_
_geom_angle_atom_site_label_1
_geom_angle_atom_site_label_2
_geom_angle_atom_site_label_3
_geom_angle
C15 O1 C16 107.40(11)
C5 N1 C14 115.17(12)
C5 N1 C10 118.70(12)
C14 N1 C10 110.01(12)
C6 C1 C2 121.46(16)
C6 C1 H1A 119.3
C2 C1 H1A 119.3
C3 C2 C1 119.12(15)
C3 C2 H2A 120.4
C1 C2 H2A 120.4
C2 C3 C4 120.42(16)
C2 C3 H3A 119.8
C4 C3 H3A 119.8
C3 C4 C5 120.90(16)
C3 C4 H4A 119.5
C5 C4 H4A 119.5
C4 C5 C6 118.78(14)
C4 C5 N1 122.60(14)
C6 C5 N1 118.43(13)
C1 C6 C5 119.30(15)
C1 C6 C7 121.97(15)
C5 C6 C7 118.64(13)
C8 C7 C6 106.97(12)
C8 C7 H7A 110.3
C6 C7 H7A 110.3
C8 C7 H7B 110.3
C6 C7 H7B 110.3
H7A C7 H7B 108.6
C15 C8 C9 107.00(13)
C15 C8 C7 128.23(14)
C9 C8 C7 123.94(13)
C16 C9 C8 106.37(13)
C16 C9 C10 128.23(13)
C8 C9 C10 125.24(13)
N1 C10 C9 114.50(12)
N1 C10 C11 107.89(12)
C9 C10 C11 110.11(12)
N1 C10 H10A 108.1
C9 C10 H10A 108.1
C11 C10 H10A 108.1
C12 C11 C10 112.02(13)
C12 C11 H11A 109.2
C10 C11 H11A 109.2
C12 C11 H11B 109.2
C10 C11 H11B 109.2
H11A C11 H11B 107.9
C13 C12 C11 110.44(14)
C13 C12 H12A 109.6
C11 C12 H12A 109.6
C13 C12 H12B 109.6
C11 C12 H12B 109.6
H12A C12 H12B 108.1
C14 C13 C12 111.57(14)
C14 C13 H13A 109.3
C12 C13 H13A 109.3
C14 C13 H13B 109.3
C12 C13 H13B 109.3
H13A C13 H13B 108.0
N1 C14 C13 110.84(14)
N1 C14 H14A 109.5
C13 C14 H14A 109.5
N1 C14 H14B 109.5
C13 C14 H14B 109.5
H14A C14 H14B 108.1
C8 C15 O1 110.03(12)
C8 C15 C23 134.06(15)
O1 C15 C23 115.89(14)
C9 C16 O1 109.19(12)
C9 C16 C17 136.96(14)
O1 C16 C17 113.82(12)
C22 C17 C18 117.27(14)
C22 C17 C16 123.38(14)
C18 C17 C16 119.35(13)
C19 C18 C17 121.30(15)
C19 C18 H18A 119.3
C17 C18 H18A 119.3
C20 C19 C18 120.52(16)
C20 C19 H19A 119.7
C18 C19 H19A 119.7
C19 C20 C21 119.20(16)
C19 C20 H20A 120.4
C21 C20 H20A 120.4
C20 C21 C22 120.72(16)
C20 C21 H21A 119.6
C22 C21 H21A 119.6
C21 C22 C17 120.95(16)
C21 C22 H22A 119.5
C17 C22 H22A 119.5
C15 C23 H23A 109.5
C15 C23 H23B 109.5
H23A C23 H23B 109.5
C15 C23 H23C 109.5
H23A C23 H23C 109.5
H23B C23 H23C 109.5

loop_
_geom_bond_atom_site_label_1
_geom_bond_atom_site_label_2
_geom_bond_distance
O1 C15 1.3694(18)
O1 C16 1.3757(17)
N1 C5 1.4268(19)
N1 C14 1.463(2)
N1 C10 1.4820(18)
C1 C6 1.384(2)
C1 C2 1.386(2)
C1 H1A 0.9300
C2 C3 1.376(3)
C2 H2A 0.9300
C3 C4 1.385(2)
C3 H3A 0.9300
C4 C5 1.390(2)
C4 H4A 0.9300
C5 C6 1.405(2)
C6 C7 1.505(2)
C7 C8 1.497(2)
C7 H7A 0.9700
C7 H7B 0.9700
C8 C15 1.344(2)
C8 C9 1.434(2)
C9 C16 1.365(2)
C9 C10 1.504(2)
C10 C11 1.532(2)
C10 H10A 0.9800
C11 C12 1.516(2)
C11 H11A 0.9700
C11 H11B 0.9700
C12 C13 1.515(2)
C12 H12A 0.9700
C12 H12B 0.9700
C13 C14 1.513(2)
C13 H13A 0.9700
C13 H13B 0.9700
C14 H14A 0.9700
C14 H14B 0.9700
C15 C23 1.481(2)
C16 C17 1.461(2)
C17 C22 1.391(2)
C17 C18 1.396(2)
C18 C19 1.379(2)
C18 H18A 0.9300
C19 C20 1.373(3)
C19 H19A 0.9300
C20 C21 1.374(3)
C20 H20A 0.9300
C21 C22 1.384(2)
C21 H21A 0.9300
C22 H22A 0.9300
C23 H23A 0.9600
C23 H23B 0.9600
C23 H23C 0.9600

loop_
_geom_torsion_atom_site_label_1
_geom_torsion_atom_site_label_2
_geom_torsion_atom_site_label_3
_geom_torsion_atom_site_label_4
_geom_torsion
C6 C1 C2 C3 -0.9(2)
C1 C2 C3 C4 0.3(3)
C2 C3 C4 C5 0.4(3)
C3 C4 C5 C6 -0.6(2)
C3 C4 C5 N1 174.33(14)
C14 N1 C5 C4 -24.8(2)
C10 N1 C5 C4 108.75(16)
C14 N1 C5 C6 150.25(14)
C10 N1 C5 C6 -76.25(17)
C2 C1 C6 C5 0.7(2)
C2 C1 C6 C7 177.30(14)
C4 C5 C6 C1 0.1(2)
N1 C5 C6 C1 -175.13(13)
C4 C5 C6 C7 -176.61(13)
N1 C5 C6 C7 8.2(2)
C1 C6 C7 C8 -110.24(16)
C5 C6 C7 C8 66.34(17)
C6 C7 C8 C15 111.58(17)
C6 C7 C8 C9 -56.59(19)
C15 C8 C9 C16 1.01(16)
C7 C8 C9 C16 171.32(13)
C15 C8 C9 C10 176.78(13)
C7 C8 C9 C10 -12.9(2)
C5 N1 C10 C9 38.39(18)
C14 N1 C10 C9 174.07(13)
C5 N1 C10 C11 161.35(13)
C14 N1 C10 C11 -62.97(15)
C16 C9 C10 N1 -157.77(14)
C8 C9 C10 N1 27.41(19)
C16 C9 C10 C11 80.48(18)
C8 C9 C10 C11 -94.35(16)
N1 C10 C11 C12 58.34(17)
C9 C10 C11 C12 -176.06(13)
C10 C11 C12 C13 -52.42(19)
C11 C12 C13 C14 50.3(2)
C5 N1 C14 C13 -159.74(13)
C10 N1 C14 C13 62.88(17)
C12 C13 C14 N1 -56.0(2)
C9 C8 C15 O1 -1.02(16)
C7 C8 C15 O1 -170.78(13)
C9 C8 C15 C23 177.17(17)
C7 C8 C15 C23 7.4(3)
C16 O1 C15 C8 0.64(16)
C16 O1 C15 C23 -177.92(13)
C8 C9 C16 O1 -0.63(15)
C10 C9 C16 O1 -176.23(13)
C8 C9 C16 C17 -178.79(16)
C10 C9 C16 C17 5.6(3)
C15 O1 C16 C9 0.03(15)
C15 O1 C16 C17 178.65(12)
C9 C16 C17 C22 -11.0(3)
O1 C16 C17 C22 170.91(14)
C9 C16 C17 C18 168.86(16)
O1 C16 C17 C18 -9.23(19)
C22 C17 C18 C19 1.7(2)
C16 C17 C18 C19 -178.19(14)
C17 C18 C19 C20 -0.2(3)
C18 C19 C20 C21 -1.0(3)
C19 C20 C21 C22 0.8(3)
C20 C21 C22 C17 0.7(3)
C18 C17 C22 C21 -1.9(2)
C16 C17 C22 C21 177.95(16)
